data_2019536
loop_
_publ_author_name
'Ram\'irez, Juan'
'Insuasty, Braulio'
'Cobo, Justo'
'Glidewell, Christopher'

_publ_section_title
;
 (8<i>RS</i>)-4-Amino-6-(4-chlorophenyl)-8-(2,4-dichlorothiazol-5-yl)-8,9-dihydro-7<i>H</i>-pyrimido[4,5-<i>b</i>][1,4]diazepine
 <i>N</i>,<i>N</i>-dimethylformamide monosolvate: sheets built from
 N---H&#x00B7;&#x00B7;&#x00B7;N and C---H&#x00B7;&#x00B7;&#x00B7;O
 hydrogen bonds
;
_journal_coeditor_code SF3229
_journal_issue 6
_journal_name_full 'Acta Crystallographica Section C'
_journal_page_first 536
_journal_page_last 540
_journal_paper_doi 10.1107/S2053229614008936
_journal_volume 70
_journal_year 2014
_chemical_formula_iupac 'C16 H11 Cl3 N6 S , C3 H7 N O'
_chemical_formula_moiety 'C16 H11 Cl3 N6 S, C3 H7 N O'
_chemical_formula_sum 'C19 H18 Cl3 N7 O S'
_chemical_formula_weight 498.82
_chemical_name_systematic
;(8<i>RS</i>)-4-Amino-6-(4-chlorophenyl)-8-(2,4-dichlorothiazol-5-yl)-8,9-dihydro-7<i>H</i>-pyrimido[4,5-<i>b</i>][1,4]diazepine
<i>N</i>,<i>N</i>-dimethylformamide monosolvate
;
_space_group_IT_number 2
_symmetry_cell_setting triclinic
_symmetry_space_group_name_Hall '-P 1'
_symmetry_space_group_name_H-M 'P -1'
_atom_sites_solution_hydrogens geom
_atom_sites_solution_primary direct
_atom_sites_solution_secondary difmap
_cell_angle_alpha 69.610(8)
_cell_angle_beta 87.450(6)
_cell_angle_gamma 74.688(6)
_cell_formula_units_Z 2
_cell_length_a 9.2934(6)
_cell_length_b 10.9680(10)
_cell_length_c 11.7071(10)
_cell_measurement_reflns_used 4914
_cell_measurement_temperature 120(2)
_cell_measurement_theta_max 27.50
_cell_measurement_theta_min 2.85
_cell_volume 1077.34(17)
_computing_cell_refinement 'DIRAX/LSQ (Duisenberg <i>et al.</i>, 2000)'
_computing_data_collection 'COLLECT (Nonius, 1999)'
_computing_data_reduction 'EVALCCD (Duisenberg <i>et al.</i>, 2003)'
_computing_molecular_graphics 'PLATON (Spek, 2009)'
_computing_publication_material
;
SHELXL97 (Sheldrick, 2008) and PLATON (Spek, 2009)
;
_computing_structure_refinement 'SHELXL97 (Sheldrick, 2008)'
_computing_structure_solution 'SIR2004 (Burla <i>et al.</i>, 2005)'
_diffrn_ambient_temperature 120(2)
_diffrn_detector_area_resol_mean 9.091
_diffrn_measured_fraction_theta_full 0.997
_diffrn_measured_fraction_theta_max 0.997
_diffrn_measurement_device_type 'Bruker Nonius KappaCCD area-detector'
_diffrn_measurement_method '\f and \w'
_diffrn_radiation_monochromator graphite
_diffrn_radiation_source 'Bruker Nonius FR591 rotating anode'
_diffrn_radiation_type 'Mo K\a'
_diffrn_radiation_wavelength 0.71073
_diffrn_reflns_av_R_equivalents 0.0648
_diffrn_reflns_av_sigmaI/netI 0.0484
_diffrn_reflns_limit_h_max 12
_diffrn_reflns_limit_h_min -11
_diffrn_reflns_limit_k_max 14
_diffrn_reflns_limit_k_min -14
_diffrn_reflns_limit_l_max 15
_diffrn_reflns_limit_l_min -15
_diffrn_reflns_number 23893
_diffrn_reflns_theta_full 27.50
_diffrn_reflns_theta_max 27.50
_diffrn_reflns_theta_min 3.01
_diffrn_standards_decay_% 0
_diffrn_standards_interval_count 0
_diffrn_standards_interval_time 0
_diffrn_standards_number 0
_exptl_absorpt_coefficient_mu 0.551
_exptl_absorpt_correction_T_max 0.962
_exptl_absorpt_correction_T_min 0.884
_exptl_absorpt_correction_type multi-scan
_exptl_absorpt_process_details '(SADABS; Sheldrick, 2003)'
_exptl_crystal_colour 'pale yellow'
_exptl_crystal_density_diffrn 1.538
_exptl_crystal_density_method 'not measured'
_exptl_crystal_description plate
_exptl_crystal_F_000 512
_exptl_crystal_size_max 0.32
_exptl_crystal_size_mid 0.21
_exptl_crystal_size_min 0.07
_refine_diff_density_max 0.324
_refine_diff_density_min -0.419
_refine_ls_extinction_method none
_refine_ls_goodness_of_fit_ref 1.060
_refine_ls_hydrogen_treatment constr
_refine_ls_matrix_type full
_refine_ls_number_parameters 282
_refine_ls_number_reflns 4908
_refine_ls_number_restraints 0
_refine_ls_restrained_S_all 1.060
_refine_ls_R_factor_all 0.0750
_refine_ls_R_factor_gt 0.0420
_refine_ls_shift/su_max 0.001
_refine_ls_shift/su_mean 0.000
_refine_ls_structure_factor_coef Fsqd
_refine_ls_weighting_details 'w = 1/[\s^2^(Fo^2^)+(0.0223P)^2^+1.1607P] where P=(Fo^2^+2Fc^2^)/3'
_refine_ls_weighting_scheme calc
_refine_ls_wR_factor_gt 0.0779
_refine_ls_wR_factor_ref 0.0898
_reflns_number_gt 3534
_reflns_number_total 4908
_reflns_threshold_expression I>2\s(I)
_cod_data_source_file sf3229sup1.cif
_cod_data_source_block I
_cod_depositor_comments 'Adding full bibliography for 2019536.cif.'
_cod_database_code 2019536
_cod_database_fobs_code 2019536

loop_
_symmetry_equiv_pos_as_xyz
'x, y, z'
'-x, -y, -z'

loop_
_atom_site_type_symbol
_atom_site_label
_atom_site_fract_x
_atom_site_fract_y
_atom_site_fract_z
_atom_site_U_iso_or_equiv
_atom_site_adp_type
_atom_site_calc_flag
_atom_site_refinement_flags
_atom_site_occupancy
_atom_site_symmetry_multiplicity
N N1 0.5182(2) 0.48915(19) 0.85559(17) 0.0162(4) Uani d . 1 1
C C2 0.5061(3) 0.4323(2) 0.7753(2) 0.0179(5) Uani d . 1 1
H H2 0.4724 0.3528 0.8052 0.021 Uiso calc R 1 1
N N3 0.5353(2) 0.47220(19) 0.65761(18) 0.0187(4) Uani d . 1 1
C C4 0.5846(3) 0.5849(2) 0.6165(2) 0.0165(5) Uani d . 1 1
C C4a 0.5935(3) 0.6615(2) 0.6908(2) 0.0146(4) Uani d . 1 1
N N5 0.6443(2) 0.77628(19) 0.63120(17) 0.0163(4) Uani d . 1 1
C C6 0.6114(3) 0.8819(2) 0.6622(2) 0.0157(5) Uani d . 1 1
C C7 0.5115(3) 0.8931(2) 0.7653(2) 0.0168(5) Uani d . 1 1
H H7A 0.4150 0.8776 0.7506 0.020 Uiso calc R 1 1
H H7B 0.4913 0.9854 0.7678 0.020 Uiso calc R 1 1
C C8 0.5844(3) 0.7896(2) 0.8893(2) 0.0149(4) Uani d . 1 1
H H8 0.5269 0.8166 0.9548 0.018 Uiso calc R 1 1
N N9 0.5744(2) 0.65510(18) 0.90431(17) 0.0159(4) Uani d . 1 1
H H9 0.5427 0.6131 0.9731 0.019 Uiso d R 1 1
C C9a 0.5616(2) 0.6067(2) 0.8136(2) 0.0147(4) Uani d . 1 1
N N41 0.6270(2) 0.6210(2) 0.50087(18) 0.0209(4) Uani d . 1 1
H H41A 0.6028 0.5786 0.4448 0.025 Uiso d R 1 1
H H41B 0.6364 0.7137 0.4674 0.025 Uiso d R 1 1
C C61 0.6783(3) 0.9934(2) 0.5919(2) 0.0170(5) Uani d . 1 1
C C62 0.7680(3) 0.9815(2) 0.4950(2) 0.0219(5) Uani d . 1 1
H H62 0.7829 0.9033 0.4736 0.026 Uiso calc R 1 1
C C63 0.8352(3) 1.0813(2) 0.4300(2) 0.0257(6) Uani d . 1 1
H H63 0.8956 1.0723 0.3643 0.031 Uiso calc R 1 1
C C64 0.8131(3) 1.1952(2) 0.4624(2) 0.0220(5) Uani d . 1 1
Cl Cl64 0.90541(9) 1.31785(7) 0.38615(7) 0.03536(18) Uani d . 1 1
C C65 0.7248(3) 1.2111(2) 0.5555(2) 0.0226(5) Uani d . 1 1
H H65 0.7104 1.2899 0.5760 0.027 Uiso calc R 1 1
C C66 0.6563(3) 1.1109(2) 0.6199(2) 0.0208(5) Uani d . 1 1
H H66 0.5937 1.1222 0.6838 0.025 Uiso calc R 1 1
S S81 0.89137(7) 0.66025(6) 0.89844(6) 0.02024(14) Uani d . 1 1
C C82 1.0130(3) 0.7462(2) 0.9184(2) 0.0219(5) Uani d . 1 1
N N83 0.9541(2) 0.8612(2) 0.93179(19) 0.0210(4) Uani d . 1 1
C C84 0.8012(3) 0.8852(2) 0.9247(2) 0.0178(5) Uani d . 1 1
C C85 0.7439(3) 0.7908(2) 0.9062(2) 0.0151(5) Uani d . 1 1
Cl Cl82 1.20168(7) 0.67929(7) 0.92165(7) 0.03491(17) Uani d . 1 1
Cl Cl84 0.69444(7) 1.03173(6) 0.94045(6) 0.02664(15) Uani d . 1 1
N N91 0.0742(2) 0.2713(2) 0.76010(19) 0.0215(4) Uani d . 1 1
C C91 0.2073(3) 0.2935(2) 0.7662(2) 0.0244(5) Uani d . 1 1
H H91 0.2080 0.3804 0.7652 0.029 Uiso calc R 1 1
O O91 0.3290(2) 0.21251(17) 0.77315(18) 0.0285(4) Uani d . 1 1
C C92 0.0625(3) 0.1403(3) 0.7639(3) 0.0323(6) Uani d . 1 1
H H92A 0.1628 0.0793 0.7717 0.048 Uiso calc R 1 1
H H92B 0.0109 0.1506 0.6885 0.048 Uiso calc R 1 1
H H92C 0.0059 0.1026 0.8339 0.048 Uiso calc R 1 1
C C93 -0.0644(3) 0.3766(3) 0.7439(3) 0.0350(7) Uani d . 1 1
H H93A -0.0434 0.4560 0.7525 0.053 Uiso calc R 1 1
H H93B -0.1331 0.3437 0.8058 0.053 Uiso calc R 1 1
H H93C -0.1102 0.4011 0.6624 0.053 Uiso calc R 1 1

loop_
_atom_site_aniso_label
_atom_site_aniso_U_11
_atom_site_aniso_U_22
_atom_site_aniso_U_33
_atom_site_aniso_U_12
_atom_site_aniso_U_13
_atom_site_aniso_U_23
N1 0.0165(10) 0.0174(9) 0.0169(10) -0.0083(8) 0.0023(8) -0.0061(8)
C2 0.0176(12) 0.0178(11) 0.0198(12) -0.0068(9) 0.0017(9) -0.0070(10)
N3 0.0235(11) 0.0192(10) 0.0169(10) -0.0088(8) 0.0025(8) -0.0087(8)
C4 0.0152(11) 0.0176(11) 0.0173(11) -0.0038(9) 0.0014(9) -0.0075(9)
C4a 0.0147(11) 0.0154(10) 0.0145(11) -0.0049(9) -0.0008(9) -0.0052(9)
N5 0.0177(10) 0.0170(9) 0.0151(9) -0.0073(8) 0.0006(8) -0.0046(8)
C6 0.0142(11) 0.0175(11) 0.0148(11) -0.0048(9) -0.0013(9) -0.0043(9)
C7 0.0159(12) 0.0156(11) 0.0189(11) -0.0041(9) 0.0013(9) -0.0062(9)
C8 0.0150(11) 0.0160(10) 0.0163(11) -0.0066(9) 0.0033(9) -0.0074(9)
N9 0.0199(10) 0.0172(9) 0.0132(9) -0.0098(8) 0.0038(8) -0.0052(8)
C9a 0.0117(11) 0.0167(11) 0.0177(11) -0.0048(9) 0.0010(9) -0.0077(9)
N41 0.0300(12) 0.0227(10) 0.0152(10) -0.0120(9) 0.0041(9) -0.0095(8)
C61 0.0159(12) 0.0163(11) 0.0175(11) -0.0042(9) -0.0016(9) -0.0040(9)
C62 0.0285(14) 0.0158(11) 0.0227(12) -0.0079(10) 0.0035(11) -0.0070(10)
C63 0.0321(15) 0.0236(12) 0.0231(13) -0.0107(11) 0.0091(11) -0.0088(11)
C64 0.0226(13) 0.0171(11) 0.0248(13) -0.0083(10) 0.0013(10) -0.0031(10)
Cl64 0.0460(4) 0.0246(3) 0.0392(4) -0.0209(3) 0.0158(3) -0.0088(3)
C65 0.0259(14) 0.0185(11) 0.0254(13) -0.0083(10) 0.0005(11) -0.0083(10)
C66 0.0253(13) 0.0199(12) 0.0184(12) -0.0069(10) 0.0026(10) -0.0078(10)
S81 0.0156(3) 0.0179(3) 0.0274(3) -0.0032(2) 0.0014(2) -0.0091(2)
C82 0.0154(12) 0.0229(12) 0.0251(13) -0.0054(10) -0.0011(10) -0.0050(10)
N83 0.0193(11) 0.0237(10) 0.0206(10) -0.0099(8) -0.0001(8) -0.0053(9)
C84 0.0177(12) 0.0169(11) 0.0196(12) -0.0056(9) 0.0020(9) -0.0067(9)
C85 0.0152(11) 0.0162(10) 0.0133(11) -0.0033(9) 0.0031(9) -0.0051(9)
Cl82 0.0139(3) 0.0363(4) 0.0479(4) -0.0036(3) 0.0003(3) -0.0088(3)
Cl84 0.0276(3) 0.0211(3) 0.0365(4) -0.0056(2) 0.0017(3) -0.0170(3)
N91 0.0208(11) 0.0197(10) 0.0254(11) -0.0068(8) 0.0026(9) -0.0088(9)
C91 0.0294(15) 0.0199(12) 0.0253(13) -0.0107(11) 0.0050(11) -0.0067(11)
O91 0.0219(10) 0.0242(9) 0.0379(11) -0.0073(8) 0.0044(8) -0.0085(8)
C92 0.0330(16) 0.0263(13) 0.0448(17) -0.0139(12) -0.0021(13) -0.0164(13)
C93 0.0248(15) 0.0314(15) 0.0496(18) -0.0031(12) 0.0020(13) -0.0183(14)

loop_
_atom_type_symbol
_atom_type_description
_atom_type_scat_dispersion_real
_atom_type_scat_dispersion_imag
_atom_type_scat_source
C C 0.0033 0.0016 'International Tables Vol C Tables 4.2.6.8 and 6.1.1.4'
H H 0.0000 0.0000 'International Tables Vol C Tables 4.2.6.8 and 6.1.1.4'
Cl Cl 0.1484 0.1585 'International Tables Vol C Tables 4.2.6.8 and 6.1.1.4'
N N 0.0061 0.0033 'International Tables Vol C Tables 4.2.6.8 and 6.1.1.4'
O O 0.0106 0.0060 'International Tables Vol C Tables 4.2.6.8 and 6.1.1.4'
S S 0.1246 0.1234 'International Tables Vol C Tables 4.2.6.8 and 6.1.1.4'

loop_
_geom_angle_atom_site_label_1
_geom_angle_atom_site_label_2
_geom_angle_atom_site_label_3
_geom_angle
C2 N1 C9a 117.0(2)
N1 C2 N3 128.1(2)
N1 C2 H2 115.9
N3 C2 H2 115.9
C2 N3 C4 115.25(19)
N41 C4 N3 116.5(2)
N41 C4 C4a 120.9(2)
N3 C4 C4a 122.6(2)
N5 C4a C9a 129.7(2)
N5 C4a C4 114.1(2)
C9a C4a C4 116.0(2)
C6 N5 C4a 123.5(2)
N5 C6 C61 116.8(2)
N5 C6 C7 122.4(2)
C61 C6 C7 120.87(19)
C6 C7 C8 111.26(18)
C6 C7 H7A 109.4
C8 C7 H7A 109.4
C6 C7 H7B 109.4
C8 C7 H7B 109.4
H7A C7 H7B 108.0
N9 C8 C85 111.20(18)
N9 C8 C7 111.28(18)
C85 C8 C7 111.74(18)
N9 C8 H8 107.5
C85 C8 H8 107.5
C7 C8 H8 107.5
C9a N9 C8 126.71(19)
C9a N9 H9 114.6
C8 N9 H9 115.0
N9 C9a N1 112.26(19)
N9 C9a C4a 126.9(2)
N1 C9a C4a 120.8(2)
C4 N41 H41A 120.5
C4 N41 H41B 114.0
H41A N41 H41B 119.2
C66 C61 C62 118.1(2)
C66 C61 C6 122.3(2)
C62 C61 C6 119.7(2)
C63 C62 C61 121.2(2)
C63 C62 H62 119.4
C61 C62 H62 119.4
C62 C63 C64 118.9(2)
C62 C63 H63 120.5
C64 C63 H63 120.5
C65 C64 C63 121.5(2)
C65 C64 Cl64 119.13(19)
C63 C64 Cl64 119.3(2)
C64 C65 C66 119.3(2)
C64 C65 H65 120.4
C66 C65 H65 120.4
C65 C66 C61 121.0(2)
C65 C66 H66 119.5
C61 C66 H66 119.5
C82 S81 C85 89.12(11)
N83 C82 Cl82 122.87(19)
N83 C82 S81 116.73(19)
Cl82 C82 S81 120.40(14)
C82 N83 C84 108.1(2)
C85 C84 N83 118.0(2)
C85 C84 Cl84 124.08(19)
N83 C84 Cl84 117.93(17)
C84 C85 C8 130.8(2)
C84 C85 S81 108.02(17)
C8 C85 S81 121.12(16)
C91 N91 C93 122.2(2)
C91 N91 C92 120.6(2)
C93 N91 C92 117.1(2)
O91 C91 N91 126.2(2)
O91 C91 H91 116.9
N91 C91 H91 116.9
N91 C92 H92A 109.5
N91 C92 H92B 109.5
H92A C92 H92B 109.5
N91 C92 H92C 109.5
H92A C92 H92C 109.5
H92B C92 H92C 109.5
N91 C93 H93A 109.5
N91 C93 H93B 109.5
H93A C93 H93B 109.5
N91 C93 H93C 109.5
H93A C93 H93C 109.5
H93B C93 H93C 109.5

loop_
_geom_bond_atom_site_label_1
_geom_bond_atom_site_label_2
_geom_bond_distance
N1 C2 1.319(3)
N1 C9a 1.372(3)
C2 N3 1.332(3)
C2 H2 0.9500
N3 C4 1.354(3)
C4 N41 1.344(3)
C4 C4a 1.422(3)
C4a N5 1.402(3)
C4a C9a 1.403(3)
N5 C6 1.289(3)
C6 C61 1.489(3)
C6 C7 1.509(3)
C7 C8 1.545(3)
C7 H7A 0.9900
C7 H7B 0.9900
C8 N9 1.452(3)
C8 C85 1.508(3)
C8 H8 1.0000
N9 C9a 1.364(3)
N9 H9 0.8600
N41 H41A 0.9896
N41 H41B 0.9805
C61 C66 1.399(3)
C61 C62 1.401(3)
C62 C63 1.380(3)
C62 H62 0.9500
C63 C64 1.390(3)
C63 H63 0.9500
C64 C65 1.368(4)
C64 Cl64 1.745(2)
C65 C66 1.390(3)
C65 H65 0.9500
C66 H66 0.9500
S81 C82 1.721(3)
S81 C85 1.727(2)
C82 N83 1.296(3)
C82 Cl82 1.709(3)
N83 C84 1.376(3)
C84 C85 1.363(3)
C84 Cl84 1.718(2)
N91 C91 1.333(3)
N91 C93 1.453(3)
N91 C92 1.455(3)
C91 O91 1.226(3)
C91 H91 0.9500
C92 H92A 0.9800
C92 H92B 0.9800
C92 H92C 0.9800
C93 H93A 0.9800
C93 H93B 0.9800
C93 H93C 0.9800

loop_
_geom_hbond_atom_site_label_D
_geom_hbond_atom_site_label_H
_geom_hbond_atom_site_label_A
_geom_hbond_site_symmetry_A
_geom_hbond_distance_DH
_geom_hbond_distance_HA
_geom_hbond_distance_DA
_geom_hbond_angle_DHA
_geom_hbond_publ_flag
N9 H9 N1 2_667 0.86 2.07 2.924(3) 176 y
N41 H41A N3 2_666 0.99 2.09 3.024(3) 156 y
N41 H41B N5 . 0.98 2.26 2.689(3) 105 y
C2 H2 O91 . 0.95 2.41 3.265(3) 149 y
C7 H7B O91 1_565 0.99 2.57 3.497(3) 156 y
C8 H8 Cl84 2_677 1.00 2.81 3.756(3) 158 y
C62 H62 N5 . 0.95 2.44 2.763(3) 100 y
C92 H92A O91 . 0.98 2.39 2.809(4) 105 y

loop_
_geom_torsion_atom_site_label_1
_geom_torsion_atom_site_label_2
_geom_torsion_atom_site_label_3
_geom_torsion_atom_site_label_4
_geom_torsion
C9a N1 C2 N3 2.3(4)
N1 C2 N3 C4 0.6(4)
C2 N3 C4 N41 174.5(2)
C2 N3 C4 C4a -4.8(3)
N41 C4 C4a N5 2.0(3)
N3 C4 C4a N5 -178.7(2)
N41 C4 C4a C9a -173.4(2)
N3 C4 C4a C9a 5.9(3)
C9a C4a N5 C6 -31.3(4)
C4 C4a N5 C6 154.0(2)
C4a N5 C6 C61 178.1(2)
C4a N5 C6 C7 -1.2(3)
N5 C6 C7 C8 65.5(3)
C61 C6 C7 C8 -113.8(2)
C6 C7 C8 N9 -76.7(2)
C6 C7 C8 C85 48.3(2)
C85 C8 N9 C9a -100.0(3)
C7 C8 N9 C9a 25.2(3)
C8 N9 C9a N1 -165.0(2)
C8 N9 C9a C4a 17.7(4)
C2 N1 C9a N9 -178.4(2)
C2 N1 C9a C4a -0.9(3)
N5 C4a C9a N9 -0.3(4)
C4 C4a C9a N9 174.3(2)
N5 C4a C9a N1 -177.4(2)
C4 C4a C9a N1 -2.8(3)
N5 C6 C61 C66 -177.3(2)
C7 C6 C61 C66 2.0(3)
N5 C6 C61 C62 2.0(3)
C7 C6 C61 C62 -178.6(2)
C66 C61 C62 C63 1.2(4)
C6 C61 C62 C63 -178.2(2)
C61 C62 C63 C64 0.2(4)
C62 C63 C64 C65 -1.0(4)
C62 C63 C64 Cl64 176.7(2)
C63 C64 C65 C66 0.4(4)
Cl64 C64 C65 C66 -177.22(19)
C64 C65 C66 C61 1.0(4)
C62 C61 C66 C65 -1.7(4)
C6 C61 C66 C65 177.6(2)
C85 S81 C82 N83 0.9(2)
C85 S81 C82 Cl82 -179.79(17)
Cl82 C82 N83 C84 -179.93(18)
S81 C82 N83 C84 -0.6(3)
C82 N83 C84 C85 -0.1(3)
C82 N83 C84 Cl84 179.64(18)
N83 C84 C85 C8 -177.2(2)
Cl84 C84 C85 C8 3.1(4)
N83 C84 C85 S81 0.7(3)
Cl84 C84 C85 S81 -178.99(14)
N9 C8 C85 C84 -164.9(2)
C7 C8 C85 C84 70.1(3)
N9 C8 C85 S81 17.4(3)
C7 C8 C85 S81 -107.63(19)
C82 S81 C85 C84 -0.82(18)
C82 S81 C85 C8 177.33(19)
C93 N91 C91 O91 -175.8(3)
C92 N91 C91 O91 1.3(4)
